data_7245319
loop_
_publ_author_name
'Mroweh, Nabil'
'Cauchy, Thomas'
'Vanthuyne, Nicolas'
'Avarvari, Narcis'

_publ_section_title
;
 Chiral diethyl-EDT-TTF and tetraethyl-BEDT-TTF: synthesis, structural
 characterization, radical cation salt and charge transfer complexes
;
_journal_name_full CrystEngComm
_journal_paper_doi 10.1039/D2CE00857B
_journal_year 2022
_chemical_absolute_configuration rmad
_chemical_formula_moiety 'C12 H14 S6'
_chemical_formula_sum 'C12 H14 S6'
_chemical_formula_weight 350.59
_space_group_crystal_system monoclinic
_space_group_IT_number 4
_space_group_name_Hall 'P 2yb'
_space_group_name_H-M_alt 'P 1 21 1'
_atom_sites_solution_hydrogens geom
_atom_sites_solution_primary dual
_atom_sites_solution_secondary difmap
_audit_creation_method SHELXL-2018/3
_audit_update_record
;
2022-08-02 deposited with the CCDC.	2022-08-05 downloaded from the CCDC.
;
_cell_angle_alpha 90
_cell_angle_beta 96.154(5)
_cell_angle_gamma 90
_cell_formula_units_Z 2
_cell_length_a 6.1770(3)
_cell_length_b 10.9534(6)
_cell_length_c 11.7837(8)
_cell_measurement_reflns_used 1613
_cell_measurement_temperature 298(2)
_cell_measurement_theta_max 72.8900
_cell_measurement_theta_min 3.7320
_cell_volume 792.68(8)
_computing_cell_refinement 'CrysAlisPro 1.171.38.46 (Rigaku OD, 2015)'
_computing_data_collection 'CrysAlisPro 1.171.38.46 (Rigaku OD, 2015)'
_computing_data_reduction 'CrysAlisPro 1.171.38.46 (Rigaku OD, 2015)'
_computing_molecular_graphics 'DIAMOND 3.2k (Crystal Impact GbR, 2014)'
_computing_publication_material 'WinGX publication routines (Farrugia, V2018)'
_computing_structure_refinement 'SHELXL-2018/3 (Sheldrick, 2018)'
_computing_structure_solution 'SHELXT-2018/2 (Sheldrick, 2018)'
_diffrn_ambient_temperature 298(2)
_diffrn_detector_area_resol_mean 5.1990
_diffrn_measured_fraction_theta_full 0.989
_diffrn_measured_fraction_theta_max 0.958
_diffrn_measurement_device_type 'SuperNova, Single source at offset, AtlasS2'
_diffrn_measurement_method '\w scans'
_diffrn_radiation_monochromator mirror
_diffrn_radiation_source 'SuperNova(Cu)micro-focus sealed X-ray Source'
_diffrn_radiation_type CuK\a
_diffrn_radiation_wavelength 1.54184
_diffrn_reflns_av_R_equivalents 0.0243
_diffrn_reflns_av_unetI/netI 0.0354
_diffrn_reflns_Laue_measured_fraction_full 0.989
_diffrn_reflns_Laue_measured_fraction_max 0.958
_diffrn_reflns_limit_h_max 5
_diffrn_reflns_limit_h_min -7
_diffrn_reflns_limit_k_max 13
_diffrn_reflns_limit_k_min -9
_diffrn_reflns_limit_l_max 14
_diffrn_reflns_limit_l_min -13
_diffrn_reflns_number 2914
_diffrn_reflns_point_group_measured_fraction_full 0.730
_diffrn_reflns_point_group_measured_fraction_max 0.698
_diffrn_reflns_theta_full 68.500
_diffrn_reflns_theta_max 73.288
_diffrn_reflns_theta_min 3.773
_exptl_absorpt_coefficient_mu 7.798
_exptl_absorpt_correction_T_max 1.00000
_exptl_absorpt_correction_T_min 0.70995
_exptl_absorpt_correction_type multi-scan
_exptl_absorpt_process_details
;
CrysAlisPro 1.171.38.46 (Rigaku Oxford Diffraction, 2015)
Empirical absorption correction using spherical harmonics,
 implemented in SCALE3 ABSPACK scaling algorithm.
;
_exptl_crystal_colour brown
_exptl_crystal_density_diffrn 1.469
_exptl_crystal_description plate
_exptl_crystal_F_000 364
_exptl_crystal_size_max 0.29
_exptl_crystal_size_mid 0.21
_exptl_crystal_size_min 0.04
_refine_diff_density_max 0.279
_refine_diff_density_min -0.210
_refine_diff_density_rms 0.047
_refine_ls_abs_structure_details
;
 Classical Flack method preferred over Parsons because s.u. lower.
;
_refine_ls_abs_structure_Flack -0.03(4)
_refine_ls_extinction_method none
_refine_ls_goodness_of_fit_ref 1.020
_refine_ls_hydrogen_treatment constr
_refine_ls_matrix_type full
_refine_ls_number_parameters 165
_refine_ls_number_reflns 2231
_refine_ls_number_restraints 1
_refine_ls_restrained_S_all 1.019
_refine_ls_R_factor_all 0.0392
_refine_ls_R_factor_gt 0.0357
_refine_ls_shift/su_max 0.000
_refine_ls_shift/su_mean 0.000
_refine_ls_structure_factor_coef Fsqd
_refine_ls_weighting_details 'w=1/[\s^2^(Fo^2^)+(0.0603P)^2^+0.0096P] where P=(Fo^2^+2Fc^2^)/3'
_refine_ls_weighting_scheme calc
_refine_ls_wR_factor_gt 0.0942
_refine_ls_wR_factor_ref 0.0973
_reflns_Friedel_coverage 0.381
_reflns_Friedel_fraction_full 0.439
_reflns_Friedel_fraction_max 0.407
_reflns_number_gt 2062
_reflns_number_total 2231
_reflns_threshold_expression 'I > 2\s(I)'
_cod_data_source_file d2ce00857b3.cif
_cod_data_source_block shelx_CCDC3
_cod_original_sg_symbol_H-M 'P 21'
_cod_database_code 7245319
_shelx_shelxl_version_number 2018/3
_shelx_space_group_comment
;
The symmetry employed for this shelxl refinement is uniquely defined
by the following loop, which should always be used as a source of
symmetry information in preference to the above space-group names.
They are only intended as comments.
;

loop_
_space_group_symop_operation_xyz
'x, y, z'
'-x, y+1/2, -z'

loop_
_atom_site_label
_atom_site_type_symbol
_atom_site_fract_x
_atom_site_fract_y
_atom_site_fract_z
_atom_site_U_iso_or_equiv
_atom_site_adp_type
_atom_site_occupancy
_atom_site_site_symmetry_order
_atom_site_calc_flag
_atom_site_refinement_flags_posn
_atom_site_refinement_flags_adp
_atom_site_refinement_flags_occupancy
_atom_site_disorder_assembly
_atom_site_disorder_group
C1 C 0.2892(13) 0.5906(9) 0.4658(6) 0.095(3) Uani 1 1 d . . . . .
H1 H 0.297404 0.664940 0.428249 0.114 Uiso 1 1 calc R U . . .
C2 C 0.1111(12) 0.5257(10) 0.4541(6) 0.098(3) Uani 1 1 d . . . . .
H2 H -0.011301 0.552821 0.408174 0.117 Uiso 1 1 calc R U . . .
C3 C 0.3655(8) 0.4096(5) 0.6010(4) 0.0524(11) Uani 1 1 d . . . . .
C4 C 0.4399(7) 0.3376(5) 0.6885(4) 0.0476(10) Uani 1 1 d . . . . .
C5 C 0.6446(7) 0.2534(4) 0.8746(4) 0.0424(9) Uani 1 1 d . . . . .
C6 C 0.4552(6) 0.1929(4) 0.8622(4) 0.0434(10) Uani 1 1 d . . . . .
C7 C 0.8298(7) 0.0780(5) 1.0366(4) 0.0506(11) Uani 1 1 d . . . . .
H7 H 0.971359 0.039284 1.031335 0.061 Uiso 1 1 calc R U . . .
C8 C 0.6631(7) 0.0009(5) 0.9641(5) 0.0532(12) Uani 1 1 d . . . . .
H8 H 0.647947 -0.074914 1.006693 0.064 Uiso 1 1 calc R U . . .
C9 C 0.7970(9) 0.0797(7) 1.1632(5) 0.0673(15) Uani 1 1 d . . . . .
H9A H 0.652476 0.111045 1.170860 0.081 Uiso 1 1 calc R U . . .
H9B H 0.802305 -0.003725 1.190945 0.081 Uiso 1 1 calc R U . . .
C10 C 0.7321(9) -0.0367(5) 0.8485(5) 0.0625(14) Uani 1 1 d . . . . .
H10A H 0.743450 0.035998 0.802502 0.075 Uiso 1 1 calc R U . . .
H10B H 0.875536 -0.073547 0.860430 0.075 Uiso 1 1 calc R U . . .
C11 C 0.9581(13) 0.1535(8) 1.2377(6) 0.091(2) Uani 1 1 d . . . . .
H11A H 1.102818 0.133013 1.221701 0.136 Uiso 1 1 calc R U . . .
H11B H 0.942898 0.136188 1.316365 0.136 Uiso 1 1 calc R U . . .
H11C H 0.932120 0.238762 1.223150 0.136 Uiso 1 1 calc R U . . .
C12 C 0.5772(15) -0.1259(8) 0.7826(8) 0.100(3) Uani 1 1 d . . . . .
H12A H 0.578876 -0.202115 0.822957 0.150 Uiso 1 1 calc R U . . .
H12B H 0.622612 -0.139039 0.708190 0.150 Uiso 1 1 calc R U . . .
H12C H 0.432445 -0.092874 0.775187 0.150 Uiso 1 1 calc R U . . .
S1 S 0.5113(3) 0.53398(17) 0.55365(15) 0.0774(5) Uani 1 1 d . . . . .
S2 S 0.1077(2) 0.38849(19) 0.52595(13) 0.0783(5) Uani 1 1 d . . . . .
S3 S 0.70113(18) 0.35101(11) 0.76291(10) 0.0494(3) Uani 1 1 d . . . . .
S4 S 0.28553(18) 0.21632(13) 0.73489(12) 0.0578(3) Uani 1 1 d . . . . .
S5 S 0.8541(2) 0.23660(14) 0.98384(12) 0.0639(4) Uani 1 1 d . . . . .
S6 S 0.39430(17) 0.07517(13) 0.95197(13) 0.0595(4) Uani 1 1 d . . . . .

loop_
_atom_site_aniso_label
_atom_site_aniso_U_11
_atom_site_aniso_U_22
_atom_site_aniso_U_33
_atom_site_aniso_U_23
_atom_site_aniso_U_13
_atom_site_aniso_U_12
C1 0.101(5) 0.103(6) 0.085(5) 0.050(5) 0.028(4) 0.036(5)
C2 0.084(4) 0.146(8) 0.065(4) 0.051(5) 0.013(3) 0.047(5)
C3 0.053(2) 0.055(3) 0.049(2) 0.005(2) 0.006(2) 0.008(2)
C4 0.045(2) 0.045(3) 0.053(2) 0.003(2) 0.0060(19) 0.008(2)
C5 0.0389(18) 0.036(2) 0.052(2) 0.0058(19) 0.0050(17) 0.0021(17)
C6 0.0317(17) 0.044(3) 0.054(2) 0.0073(19) 0.0038(17) 0.0029(16)
C7 0.0392(19) 0.056(3) 0.058(3) 0.019(2) 0.0105(17) 0.004(2)
C8 0.044(2) 0.047(3) 0.069(3) 0.022(2) 0.008(2) 0.001(2)
C9 0.068(3) 0.075(4) 0.061(3) 0.022(3) 0.015(2) -0.006(3)
C10 0.065(3) 0.046(3) 0.078(4) 0.008(3) 0.012(3) 0.008(2)
C11 0.105(5) 0.105(6) 0.058(3) 0.020(4) -0.005(3) 0.002(5)
C12 0.117(6) 0.076(6) 0.107(6) -0.023(4) 0.011(5) -0.015(5)
S1 0.0771(9) 0.0796(11) 0.0768(9) 0.0350(8) 0.0143(7) 0.0066(8)
S2 0.0616(8) 0.1042(14) 0.0653(8) 0.0179(9) -0.0106(6) 0.0092(8)
S3 0.0449(5) 0.0463(6) 0.0560(6) 0.0146(5) 0.0012(4) -0.0052(5)
S4 0.0435(5) 0.0561(8) 0.0707(8) 0.0104(6) -0.0087(5) -0.0061(5)
S5 0.0606(6) 0.0633(9) 0.0631(7) 0.0257(6) -0.0151(5) -0.0223(6)
S6 0.0359(5) 0.0608(8) 0.0838(8) 0.0245(7) 0.0151(5) -0.0036(5)

loop_
_atom_type_symbol
_atom_type_description
_atom_type_scat_dispersion_real
_atom_type_scat_dispersion_imag
_atom_type_scat_source
C C 0.0181 0.0091 'International Tables Vol C Tables 4.2.6.8 and 6.1.1.4'
H H 0.0000 0.0000 'International Tables Vol C Tables 4.2.6.8 and 6.1.1.4'
S S 0.3331 0.5567 'International Tables Vol C Tables 4.2.6.8 and 6.1.1.4'

loop_
_geom_angle_atom_site_label_1
_geom_angle_atom_site_label_2
_geom_angle_atom_site_label_3
_geom_angle
_geom_angle_site_symmetry_1
_geom_angle_site_symmetry_3
_geom_angle_publ_flag
C2 C1 S1 118.0(6) . . ?
C2 C1 H1 121.0 . . ?
S1 C1 H1 121.0 . . ?
C1 C2 S2 118.5(5) . . ?
C1 C2 H2 120.7 . . ?
S2 C2 H2 120.7 . . ?
C4 C3 S2 121.9(4) . . ?
C4 C3 S1 123.8(4) . . ?
S2 C3 S1 114.3(3) . . ?
C3 C4 S4 122.1(4) . . ?
C3 C4 S3 123.7(4) . . ?
S4 C4 S3 114.1(3) . . ?
C6 C5 S5 127.0(3) . . ?
C6 C5 S3 117.4(4) . . ?
S5 C5 S3 115.3(2) . . ?
C5 C6 S6 123.1(4) . . ?
C5 C6 S4 117.1(3) . . ?
S6 C6 S4 118.8(3) . . ?
C8 C7 C9 113.7(4) . . ?
C8 C7 S5 114.0(3) . . ?
C9 C7 S5 109.9(4) . . ?
C8 C7 H7 106.2 . . ?
C9 C7 H7 106.2 . . ?
S5 C7 H7 106.2 . . ?
C7 C8 C10 114.4(4) . . ?
C7 C8 S6 110.4(4) . . ?
C10 C8 S6 112.7(4) . . ?
C7 C8 H8 106.2 . . ?
C10 C8 H8 106.2 . . ?
S6 C8 H8 106.2 . . ?
C11 C9 C7 115.6(5) . . ?
C11 C9 H9A 108.4 . . ?
C7 C9 H9A 108.4 . . ?
C11 C9 H9B 108.4 . . ?
C7 C9 H9B 108.4 . . ?
H9A C9 H9B 107.4 . . ?
C12 C10 C8 114.1(6) . . ?
C12 C10 H10A 108.7 . . ?
C8 C10 H10A 108.7 . . ?
C12 C10 H10B 108.7 . . ?
C8 C10 H10B 108.7 . . ?
H10A C10 H10B 107.6 . . ?
C9 C11 H11A 109.5 . . ?
C9 C11 H11B 109.5 . . ?
H11A C11 H11B 109.5 . . ?
C9 C11 H11C 109.5 . . ?
H11A C11 H11C 109.5 . . ?
H11B C11 H11C 109.5 . . ?
C10 C12 H12A 109.5 . . ?
C10 C12 H12B 109.5 . . ?
H12A C12 H12B 109.5 . . ?
C10 C12 H12C 109.5 . . ?
H12A C12 H12C 109.5 . . ?
H12B C12 H12C 109.5 . . ?
C1 S1 C3 93.9(3) . . ?
C2 S2 C3 94.2(4) . . ?
C4 S3 C5 94.4(2) . . ?
C6 S4 C4 94.7(2) . . ?
C5 S5 C7 105.5(2) . . ?
C6 S6 C8 97.1(2) . . ?

loop_
_geom_bond_atom_site_label_1
_geom_bond_atom_site_label_2
_geom_bond_distance
_geom_bond_site_symmetry_2
_geom_bond_publ_flag
C1 C2 1.305(13) . ?
C1 S1 1.742(7) . ?
C1 H1 0.9300 . ?
C2 S2 1.727(9) . ?
C2 H2 0.9300 . ?
C3 C4 1.341(7) . ?
C3 S2 1.752(5) . ?
C3 S1 1.756(6) . ?
C4 S4 1.756(5) . ?
C4 S3 1.758(5) . ?
C5 C6 1.339(6) . ?
C5 S5 1.735(5) . ?
C5 S3 1.759(5) . ?
C6 S6 1.734(5) . ?
C6 S4 1.755(5) . ?
C7 C8 1.521(8) . ?
C7 C9 1.527(7) . ?
C7 S5 1.856(5) . ?
C7 H7 0.9800 . ?
C8 C10 1.527(8) . ?
C8 S6 1.841(5) . ?
C8 H8 0.9800 . ?
C9 C11 1.493(10) . ?
C9 H9A 0.9700 . ?
C9 H9B 0.9700 . ?
C10 C12 1.521(10) . ?
C10 H10A 0.9700 . ?
C10 H10B 0.9700 . ?
C11 H11A 0.9600 . ?
C11 H11B 0.9600 . ?
C11 H11C 0.9600 . ?
C12 H12A 0.9600 . ?
C12 H12B 0.9600 . ?
C12 H12C 0.9600 . ?
